data_7702468
loop_
_publ_author_name
'Rice, Craig R.'
'W\"orl, Stefan'
'Jeffery, John C.'
'Paul, Rowena L.'
'Ward, Michael D.'

_publ_section_title
;
 New multidentate ligands for supramolecular coordination chemistry:
 double and triple helical complexes of ligands containing pyridyl and
 thiazolyl donor units
;
_journal_issue 5
_journal_name_full 'Journal of the Chemical Society, Dalton Transactions'
_journal_page_first 550
_journal_paper_doi 10.1039/b007922g
_journal_year 2001
_chemical_formula_sum 'C78 H59 Cl4 N21 O16 S4 Zn2'
_chemical_formula_weight 1947.24
_space_group_IT_number 2
_space_group_name_Hall '-P 1'
_space_group_name_H-M_alt 'P -1'
_symmetry_cell_setting triclinic
_symmetry_space_group_name_H-M 'P -1'
_atom_sites_solution_hydrogens geom
_atom_sites_solution_primary direct
_atom_sites_solution_secondary difmap
_audit_creation_method SHELXL-97
_cell_angle_alpha 81.050(7)
_cell_angle_beta 80.641(8)
_cell_angle_gamma 78.684(8)
_cell_formula_units_Z 2
_cell_length_a 13.430(5)
_cell_length_b 15.088(6)
_cell_length_c 21.650(8)
_cell_measurement_temperature 123(2)
_cell_volume 4210(3)
_computing_structure_refinement 'SHELXL-97 (Sheldrick, 1997)'
_computing_structure_solution 'SHELXS-97 (Sheldrick, 1997)'
_diffrn_ambient_temperature 123(2)
_diffrn_measured_fraction_theta_full 0.999
_diffrn_measured_fraction_theta_max 0.999
_diffrn_measurement_device 'Siemens SMART Area Detector'
_diffrn_measurement_method '\w rotation with narrow frames (0.3 degrees)'
_diffrn_radiation_monochromator graphite
_diffrn_radiation_source 'fine-focus sealed tube'
_diffrn_radiation_type MoK\a
_diffrn_radiation_wavelength 0.71073
_diffrn_reflns_av_R_equivalents 0.1585
_diffrn_reflns_av_sigmaI/netI 0.1893
_diffrn_reflns_limit_h_max 12
_diffrn_reflns_limit_h_min -12
_diffrn_reflns_limit_k_max 14
_diffrn_reflns_limit_k_min -14
_diffrn_reflns_limit_l_max 20
_diffrn_reflns_limit_l_min -20
_diffrn_reflns_number 22584
_diffrn_reflns_theta_full 20.00
_diffrn_reflns_theta_max 20.00
_diffrn_reflns_theta_min 1.58
_exptl_absorpt_coefficient_mu 0.875
_exptl_absorpt_correction_T_max 0.92
_exptl_absorpt_correction_T_min 0.77
_exptl_absorpt_correction_type 'Empirical, pseudo-azimuthal scan (SADABS)'
_exptl_crystal_colour colourless
_exptl_crystal_density_diffrn 1.536
_exptl_crystal_density_method 'not measured'
_exptl_crystal_description block
_exptl_crystal_F_000 1988
_exptl_crystal_size_max 0.3
_exptl_crystal_size_mid 0.3
_exptl_crystal_size_min 0.1
_refine_diff_density_max 3.375
_refine_diff_density_min -3.407
_refine_diff_density_rms 0.254
_refine_ls_extinction_method none
_refine_ls_goodness_of_fit_ref 1.243
_refine_ls_hydrogen_treatment mixed
_refine_ls_matrix_type full
_refine_ls_number_parameters 501
_refine_ls_number_reflns 7859
_refine_ls_number_restraints 0
_refine_ls_restrained_S_all 1.243
_refine_ls_R_factor_all 0.2327
_refine_ls_R_factor_gt 0.1594
_refine_ls_shift/su_max 0.000
_refine_ls_shift/su_mean 0.000
_refine_ls_structure_factor_coef Fsqd
_refine_ls_weighting_details 'calc w=1/[\s^2^(Fo^2^)+(0.2000P)^2^+0.0000P] where P=(Fo^2^+2Fc^2^)/3'
_refine_ls_weighting_scheme calc
_refine_ls_wR_factor_gt 0.3834
_refine_ls_wR_factor_ref 0.4198
_reflns_number_gt 3899
_reflns_number_total 7859
_reflns_threshold_expression >2sigma(I)
_cod_data_source_file b007922g.txt
_cod_data_source_block zinm
_cod_original_sg_symbol_H-M P-1
_cod_database_code 7702468

loop_
_symmetry_equiv_pos_as_xyz
'x, y, z'
'-x, -y, -z'

loop_
_atom_site_label
_atom_site_type_symbol
_atom_site_fract_x
_atom_site_fract_y
_atom_site_fract_z
_atom_site_U_iso_or_equiv
_atom_site_adp_type
_atom_site_occupancy
_atom_site_symmetry_multiplicity
_atom_site_calc_flag
_atom_site_refinement_flags
Zn1 Zn 0.7354(2) 0.89833(17) 0.15748(12) 0.0258(9) Uiso 1 1 d .
Zn2 Zn 0.7635(2) 0.60158(17) 0.32694(12) 0.0260(8) Uiso 1 1 d .
N101 N 0.8062(14) 0.8612(11) 0.2467(8) 0.027(5) Uiso 1 1 d .
C102 C 0.9034(18) 0.8694(15) 0.2368(11) 0.031(6) Uiso 1 1 d .
S103 S 0.9549(4) 0.8573(4) 0.3059(3) 0.0247(15) Uiso 1 1 d .
C104 C 0.8405(17) 0.8414(14) 0.3490(11) 0.030(6) Uiso 1 1 d .
H104 H 0.8279 0.8310 0.3938 0.036 Uiso 1 1 calc R
C105 C 0.7659(17) 0.8462(14) 0.3073(10) 0.024(6) Uiso 1 1 d .
N111 N 0.6823(15) 0.7663(13) 0.1667(9) 0.038(5) Uiso 1 1 d .
C112 C 0.5799(17) 0.7755(14) 0.1649(10) 0.025(6) Uiso 1 1 d .
S113 S 0.5377(5) 0.6790(4) 0.1572(3) 0.0360(17) Uiso 1 1 d .
C114 C 0.6599(19) 0.6186(17) 0.1576(11) 0.038(7) Uiso 1 1 d .
H114 H 0.6795 0.5553 0.1543 0.045 Uiso 1 1 calc R
C115 C 0.7241(19) 0.6745(15) 0.1634(11) 0.033(6) Uiso 1 1 d .
N121 N 0.7555(14) 0.9065(11) 0.0548(8) 0.025(5) Uiso 1 1 d .
C122 C 0.8522(17) 0.8988(14) 0.0277(10) 0.024(6) Uiso 1 1 d .
C123 C 0.9301(18) 0.8862(14) 0.0686(11) 0.027(6) Uiso 1 1 d .
N124 N 0.8898(14) 0.8870(11) 0.1297(8) 0.026(5) Uiso 1 1 d .
C125 C 0.9633(18) 0.8706(15) 0.1713(11) 0.030(6) Uiso 1 1 d .
C126 C 1.0609(18) 0.8653(14) 0.1536(11) 0.030(6) Uiso 1 1 d .
H126 H 1.1048 0.8634 0.1842 0.036 Uiso 1 1 calc R
C127 C 1.1035(18) 0.8624(14) 0.0896(10) 0.029(6) Uiso 1 1 d .
H127 H 1.1755 0.8522 0.0769 0.035 Uiso 1 1 calc R
C128 C 1.0341(16) 0.8752(14) 0.0458(10) 0.020(5) Uiso 1 1 d .
C129 C 1.0638(19) 0.8750(15) -0.0216(11) 0.033(6) Uiso 1 1 d .
H129 H 1.1340 0.8666 -0.0394 0.040 Uiso 1 1 calc R
C130 C 0.990(2) 0.8869(16) -0.0582(13) 0.045(7) Uiso 1 1 d .
H130 H 1.0108 0.8879 -0.1023 0.053 Uiso 1 1 calc R
C131 C 0.8852(17) 0.8979(14) -0.0384(10) 0.025(6) Uiso 1 1 d .
C132 C 0.8043(19) 0.9091(15) -0.0752(12) 0.036(7) Uiso 1 1 d .
H132 H 0.8197 0.9091 -0.1196 0.043 Uiso 1 1 calc R
C133 C 0.706(2) 0.9198(16) -0.0479(12) 0.040(7) Uiso 1 1 d .
H133 H 0.6532 0.9276 -0.0739 0.048 Uiso 1 1 calc R
C134 C 0.6780(18) 0.9198(14) 0.0169(11) 0.028(6) Uiso 1 1 d .
H134 H 0.6079 0.9287 0.0349 0.033 Uiso 1 1 calc R
N141 N 0.5743(15) 0.9272(12) 0.1724(9) 0.033(5) Uiso 1 1 d .
C142 C 0.5317(17) 1.0152(14) 0.1818(10) 0.026(6) Uiso 1 1 d .
C143 C 0.5963(18) 1.0781(16) 0.1753(11) 0.034(6) Uiso 1 1 d .
N144 N 0.7017(14) 1.0428(11) 0.1695(8) 0.024(5) Uiso 1 1 d .
C145 C 0.764(2) 1.1002(16) 0.1659(11) 0.040(7) Uiso 1 1 d .
H145 H 0.8357 1.0772 0.1605 0.049 Uiso 1 1 calc R
C146 C 0.732(2) 1.1941(17) 0.1696(12) 0.044(7) Uiso 1 1 d .
H146 H 0.7806 1.2329 0.1676 0.052 Uiso 1 1 calc R
C147 C 0.630(2) 1.2279(18) 0.1762(12) 0.044(7) Uiso 1 1 d .
H147 H 0.6066 1.2912 0.1775 0.053 Uiso 1 1 calc R
C148 C 0.5601(18) 1.1694(15) 0.1809(11) 0.026(6) Uiso 1 1 d .
C149 C 0.4520(19) 1.1934(16) 0.1946(11) 0.036(7) Uiso 1 1 d .
H149 H 0.4240 1.2549 0.2003 0.044 Uiso 1 1 calc R
C150 C 0.387(2) 1.1347(16) 0.2002(12) 0.044(7) Uiso 1 1 d .
H150 H 0.3151 1.1552 0.2084 0.052 Uiso 1 1 calc R
C151 C 0.4273(18) 1.0393(15) 0.1934(11) 0.031(6) Uiso 1 1 d .
C152 C 0.3667(19) 0.9704(15) 0.1953(11) 0.033(6) Uiso 1 1 d .
H152 H 0.2941 0.9838 0.2043 0.039 Uiso 1 1 calc R
C153 C 0.4147(18) 0.8870(15) 0.1843(10) 0.029(6) Uiso 1 1 d .
H153 H 0.3752 0.8412 0.1843 0.034 Uiso 1 1 calc R
C154 C 0.5187(18) 0.8657(15) 0.1731(11) 0.032(6) Uiso 1 1 d .
N201 N 0.8524(14) 0.6348(12) 0.2352(9) 0.029(5) Uiso 1 1 d .
C202 C 0.9530(19) 0.6258(15) 0.2366(11) 0.033(6) Uiso 1 1 d .
S203 S 1.0274(5) 0.6340(4) 0.1645(3) 0.0393(18) Uiso 1 1 d .
C204 C 0.9191(19) 0.6509(16) 0.1309(13) 0.043(7) Uiso 1 1 d .
H204 H 0.9178 0.6605 0.0866 0.051 Uiso 1 1 calc R
C205 C 0.8364(19) 0.6493(15) 0.1732(11) 0.033(6) Uiso 1 1 d .
N211 N 0.6550(14) 0.7358(11) 0.3227(8) 0.024(5) Uiso 1 1 d .
C212 C 0.5603(17) 0.7257(14) 0.3305(10) 0.026(6) Uiso 1 1 d .
S213 S 0.4741(5) 0.8236(4) 0.3447(3) 0.0328(17) Uiso 1 1 d .
C214 C 0.5735(17) 0.8806(16) 0.3355(10) 0.029(6) Uiso 1 1 d .
H214 H 0.5662 0.9438 0.3382 0.035 Uiso 1 1 calc R
C215 C 0.6659(17) 0.8241(14) 0.3235(10) 0.024(6) Uiso 1 1 d .
N221 N 0.6214(14) 0.5729(12) 0.3229(9) 0.029(5) Uiso 1 1 d .
C222 C 0.6129(18) 0.4871(15) 0.3193(11) 0.028(6) Uiso 1 1 d .
C223 C 0.7091(17) 0.4217(14) 0.3164(10) 0.025(6) Uiso 1 1 d .
N224 N 0.7942(14) 0.4557(12) 0.3163(9) 0.030(5) Uiso 1 1 d .
C225 C 0.8830(18) 0.3979(14) 0.3123(10) 0.029(6) Uiso 1 1 d .
H225 H 0.9445 0.4190 0.3142 0.034 Uiso 1 1 calc R
C226 C 0.8871(19) 0.3077(15) 0.3055(11) 0.033(6) Uiso 1 1 d .
H226 H 0.9521 0.2693 0.2996 0.039 Uiso 1 1 calc R
C227 C 0.8040(18) 0.2732(16) 0.3068(11) 0.030(6) Uiso 1 1 d .
H227 H 0.8087 0.2099 0.3053 0.037 Uiso 1 1 calc R
C228 C 0.7073(19) 0.3319(16) 0.3105(11) 0.037(7) Uiso 1 1 d .
C229 C 0.6073(17) 0.3045(15) 0.3116(10) 0.027(6) Uiso 1 1 d .
H229 H 0.6049 0.2420 0.3113 0.032 Uiso 1 1 calc R
C230 C 0.5210(19) 0.3646(15) 0.3131(11) 0.035(7) Uiso 1 1 d .
H230 H 0.4585 0.3450 0.3117 0.042 Uiso 1 1 calc R
C231 C 0.5203(18) 0.4587(15) 0.3167(11) 0.032(6) Uiso 1 1 d .
C232 C 0.4303(18) 0.5275(14) 0.3183(10) 0.030(6) Uiso 1 1 d .
H232 H 0.3657 0.5132 0.3152 0.036 Uiso 1 1 calc R
C233 C 0.4397(18) 0.6165(15) 0.3246(11) 0.032(6) Uiso 1 1 d .
H233 H 0.3808 0.6631 0.3278 0.038 Uiso 1 1 calc R
C234 C 0.5379(18) 0.6357(15) 0.3261(11) 0.030(6) Uiso 1 1 d .
N241 N 0.7448(13) 0.5960(11) 0.4304(8) 0.020(4) Uiso 1 1 d .
C242 C 0.8299(17) 0.6001(14) 0.4520(10) 0.021(6) Uiso 1 1 d .
C243 C 0.9177(17) 0.6092(14) 0.4043(10) 0.025(6) Uiso 1 1 d .
N244 N 0.9068(14) 0.6088(12) 0.3439(8) 0.026(5) Uiso 1 1 d .
C245 C 0.9844(18) 0.6183(15) 0.2989(11) 0.029(6) Uiso 1 1 d .
C246 C 1.0839(18) 0.6234(14) 0.3131(11) 0.027(6) Uiso 1 1 d .
H246 H 1.1397 0.6276 0.2802 0.033 Uiso 1 1 calc R
C247 C 1.0966(18) 0.6221(15) 0.3734(11) 0.032(6) Uiso 1 1 d .
H247 H 1.1621 0.6259 0.3830 0.038 Uiso 1 1 calc R
C248 C 1.0164(18) 0.6153(15) 0.4223(11) 0.030(6) Uiso 1 1 d .
C249 C 1.020(2) 0.6156(15) 0.4901(11) 0.039(7) Uiso 1 1 d .
H249 H 1.0823 0.6195 0.5040 0.047 Uiso 1 1 calc R
C250 C 0.9365(18) 0.6104(15) 0.5319(12) 0.034(6) Uiso 1 1 d .
H250 H 0.9411 0.6136 0.5748 0.041 Uiso 1 1 calc R
C251 C 0.8414(18) 0.6005(15) 0.5166(11) 0.031(6) Uiso 1 1 d .
C252 C 0.7525(18) 0.5952(14) 0.5571(12) 0.031(6) Uiso 1 1 d .
H252 H 0.7542 0.5956 0.6008 0.037 Uiso 1 1 calc R
C253 C 0.6591(18) 0.5893(14) 0.5383(11) 0.031(6) Uiso 1 1 d .
H253 H 0.5981 0.5850 0.5669 0.038 Uiso 1 1 calc R
C254 C 0.6651(19) 0.5904(15) 0.4709(11) 0.033(6) Uiso 1 1 d .
H254 H 0.6041 0.5867 0.4553 0.040 Uiso 1 1 calc R
Cl1 Cl 0.9507(5) 0.9161(4) 0.7447(3) 0.0301(16) Uiso 1 1 d .
O1 O 0.8995(13) 1.0001(11) 0.7655(8) 0.043(5) Uiso 1 1 d .
O2 O 0.8888(17) 0.8547(14) 0.7562(11) 0.086(7) Uiso 1 1 d .
O3 O 0.9925(17) 0.9288(14) 0.6805(10) 0.079(7) Uiso 1 1 d .
O4 O 1.0344(18) 0.8788(15) 0.7800(11) 0.088(7) Uiso 1 1 d .
Cl2 Cl 0.8077(5) 0.6133(4) 0.7373(3) 0.0391(18) Uiso 1 1 d .
O5 O 0.7727(17) 0.6877(14) 0.7734(10) 0.079(7) Uiso 1 1 d .
O6 O 0.730(2) 0.5798(17) 0.7230(12) 0.105(8) Uiso 1 1 d .
O7 O 0.8749(14) 0.6417(12) 0.6826(9) 0.059(5) Uiso 1 1 d .
O8 O 0.8715(18) 0.5429(15) 0.7756(11) 0.089(7) Uiso 1 1 d .
Cl3 Cl 0.3114(5) 0.6783(4) 0.4993(3) 0.0383(17) Uiso 1 1 d .
O9 O 0.2445(14) 0.6279(12) 0.5412(9) 0.057(5) Uiso 1 1 d .
O10 O 0.2946(15) 0.7694(13) 0.5131(9) 0.066(6) Uiso 1 1 d .
O11 O 0.4126(18) 0.6395(15) 0.5025(11) 0.091(7) Uiso 1 1 d .
O12 O 0.2885(16) 0.6782(14) 0.4351(10) 0.078(6) Uiso 1 1 d .
Cl4 Cl 0.4024(6) 0.8183(5) 0.0072(3) 0.0478(19) Uiso 1 1 d .
O13 O 0.438(2) 0.7297(18) -0.0008(13) 0.115(9) Uiso 1 1 d .
O14 O 0.3138(15) 0.8530(13) -0.0255(9) 0.067(6) Uiso 1 1 d .
O15 O 0.469(2) 0.865(2) -0.0196(15) 0.142(11) Uiso 1 1 d .
O16 O 0.360(2) 0.810(2) 0.0733(15) 0.138(11) Uiso 1 1 d .
N1 N 0.6681(19) 0.0679(16) 0.3368(12) 0.064(7) Uiso 1 1 d .
C2 C 0.715(2) 0.0559(17) 0.3764(13) 0.046(7) Uiso 1 1 d .
C3 C 0.785(2) 0.0393(19) 0.4232(14) 0.058(8) Uiso 1 1 d .
N4 N 0.7660(15) 0.2240(13) 0.7249(10) 0.040(6) Uiso 1 1 d .
C5 C 0.7827(19) 0.1744(16) 0.6888(12) 0.035(7) Uiso 1 1 d .
C6 C 0.801(2) 0.1137(18) 0.6410(13) 0.056(8) Uiso 1 1 d .
N7 N 0.491(2) 0.4616(17) 0.1502(12) 0.069(7) Uiso 1 1 d .
C8 C 0.414(3) 0.515(2) 0.1492(15) 0.072(10) Uiso 1 1 d .
C9 C 0.315(2) 0.588(2) 0.1468(14) 0.062(9) Uiso 1 1 d .
N10 N 0.382(2) 0.0181(19) 0.3891(13) 0.085(9) Uiso 1 1 d .
C11 C 0.326(2) 0.084(2) 0.3781(14) 0.061(9) Uiso 1 1 d .
C12 C 0.251(2) 0.172(2) 0.3654(15) 0.070(9) Uiso 1 1 d .
N13 N 0.191(3) 0.322(2) -0.0042(17) 0.115(11) Uiso 1 1 d .
C14 C 0.253(3) 0.330(2) 0.0259(18) 0.081(11) Uiso 1 1 d .
C15 C 0.323(3) 0.330(3) 0.070(2) 0.110(13) Uiso 1 1 d .
N16 N 0.6907(19) 0.8275(14) 0.4826(11) 0.054(6) Uiso 1 1 d .
C17 C 0.609(2) 0.8347(17) 0.4985(13) 0.043(7) Uiso 1 1 d .
C18 C 0.498(3) 0.848(2) 0.5211(17) 0.089(11) Uiso 1 1 d .
N19 N 0.8195(19) 0.4192(15) 0.1592(11) 0.060(7) Uiso 1 1 d .
C20 C 0.905(3) 0.3920(19) 0.1472(14) 0.061(9) Uiso 1 1 d .
C21 C 1.014(3) 0.351(2) 0.1319(18) 0.095(12) Uiso 1 1 d .
N22 N 0.976(2) 0.8597(17) 0.4489(14) 0.079(8) Uiso 1 1 d .
C23 C 0.996(2) 0.836(2) 0.5016(16) 0.065(9) Uiso 1 1 d .
C24 C 1.028(2) 0.806(2) 0.5646(15) 0.066(9) Uiso 1 1 d .
N25 N 0.123(3) 0.622(2) 1.0231(16) 0.112(11) Uiso 1 1 d .
C26 C 0.211(3) 0.609(3) 0.9977(19) 0.100(13) Uiso 1 1 d .
C27 C 0.307(3) 0.594(2) 0.9607(16) 0.079(10) Uiso 1 1 d .

loop_
_atom_type_symbol
_atom_type_description
_atom_type_scat_dispersion_real
_atom_type_scat_dispersion_imag
_atom_type_scat_source
C C 0.0033 0.0016 'International Tables Vol C Tables 4.2.6.8 and 6.1.1.4'
H H 0.0000 0.0000 'International Tables Vol C Tables 4.2.6.8 and 6.1.1.4'
N N 0.0061 0.0033 'International Tables Vol C Tables 4.2.6.8 and 6.1.1.4'
O O 0.0106 0.0060 'International Tables Vol C Tables 4.2.6.8 and 6.1.1.4'
S S 0.1246 0.1234 'International Tables Vol C Tables 4.2.6.8 and 6.1.1.4'
Cl Cl 0.1484 0.1585 'International Tables Vol C Tables 4.2.6.8 and 6.1.1.4'
Zn Zn 0.2839 1.4301 'International Tables Vol C Tables 4.2.6.8 and 6.1.1.4'

loop_
_geom_angle_atom_site_label_1
_geom_angle_atom_site_label_2
_geom_angle_atom_site_label_3
_geom_angle
N124 Zn1 N141 170.1(7)
N124 Zn1 N121 74.6(7)
N141 Zn1 N121 97.8(7)
N124 Zn1 N144 98.3(7)
N141 Zn1 N144 76.6(7)
N121 Zn1 N144 100.9(6)
N124 Zn1 N111 112.5(7)
N141 Zn1 N111 73.4(7)
N121 Zn1 N111 90.5(7)
N144 Zn1 N111 149.1(7)
N124 Zn1 N101 74.7(7)
N141 Zn1 N101 113.6(7)
N121 Zn1 N101 148.1(7)
N144 Zn1 N101 91.9(7)
N111 Zn1 N101 93.2(7)
N244 Zn2 N221 169.0(7)
N244 Zn2 N201 73.3(7)
N221 Zn2 N201 114.8(7)
N244 Zn2 N224 96.8(7)
N221 Zn2 N224 76.1(7)
N201 Zn2 N224 91.7(7)
N244 Zn2 N241 77.0(7)
N221 Zn2 N241 95.9(7)
N201 Zn2 N241 148.8(7)
N224 Zn2 N241 101.1(6)
N244 Zn2 N211 114.2(7)
N221 Zn2 N211 73.6(7)
N201 Zn2 N211 94.6(6)
N224 Zn2 N211 148.9(7)
N241 Zn2 N211 88.9(6)
C102 N101 C105 115(2)
C102 N101 Zn1 111.4(15)
C105 N101 Zn1 132.3(15)
N101 C102 C125 121(2)
N101 C102 S103 112.4(17)
C125 C102 S103 125.6(18)
C104 S103 C102 90.9(12)
C105 C104 S103 109.6(17)
N101 C105 C215 120(2)
N101 C105 C104 112(2)
C215 C105 C104 127(2)
C112 N111 C115 107.0(19)
C112 N111 Zn1 113.2(14)
C115 N111 Zn1 138.7(16)
N111 C112 C154 116(2)
N111 C112 S113 115.7(16)
C154 C112 S113 127.9(18)
C112 S113 C114 90.1(12)
C115 C114 S113 109.7(19)
C114 C115 N111 117(2)
C114 C115 C205 128(2)
N111 C115 C205 114(2)
C122 N121 C134 119.0(19)
C122 N121 Zn1 114.5(15)
C134 N121 Zn1 126.5(14)
N121 C122 C131 125(2)
N121 C122 C123 117(2)
C131 C122 C123 118(2)
N124 C123 C128 125(2)
N124 C123 C122 112.2(19)
C128 C123 C122 122(2)
C123 N124 C125 113.9(18)
C123 N124 Zn1 121.4(16)
C125 N124 Zn1 124.4(14)
C126 C125 N124 124(2)
C126 C125 C102 130(2)
N124 C125 C102 105.7(19)
C125 C126 C127 121(2)
C128 C127 C126 117(2)
C123 C128 C127 118(2)
C123 C128 C129 118(2)
C127 C128 C129 124(2)
C130 C129 C128 118(2)
C129 C130 C131 127(3)
C130 C131 C132 129(2)
C130 C131 C122 117(2)
C132 C131 C122 114(2)
C133 C132 C131 121(2)
C132 C133 C134 122(3)
C133 C134 N121 118(2)
C154 N141 C142 122(2)
C154 N141 Zn1 122.2(16)
C142 N141 Zn1 115.7(15)
C151 C142 N141 119(2)
C151 C142 C143 122(2)
N141 C142 C143 118(2)
C142 C143 C148 122(2)
C142 C143 N144 116(2)
C148 C143 N144 121(2)
C145 N144 C143 117(2)
C145 N144 Zn1 129.7(16)
C143 N144 Zn1 112.6(14)
N144 C145 C146 124(2)
C147 C146 C145 118(3)
C146 C147 C148 120(2)
C143 C148 C147 119(2)
C143 C148 C149 115(2)
C147 C148 C149 126(2)
C150 C149 C148 124(2)
C149 C150 C151 119(2)
C142 C151 C152 118(2)
C142 C151 C150 117(2)
C152 C151 C150 125(2)
C153 C152 C151 118(2)
C152 C153 C154 122(2)
N141 C154 C153 120(2)
N141 C154 C112 113(2)
C153 C154 C112 127(2)
C202 N201 C205 107.9(19)
C202 N201 Zn2 114.3(15)
C205 N201 Zn2 136.8(16)
N201 C202 C245 116(2)
N201 C202 S203 115.5(18)
C245 C202 S203 128.3(19)
C204 S203 C202 88.1(13)
C205 C204 S203 112(2)
C204 C205 N201 116(2)
C204 C205 C115 129(2)
N201 C205 C115 114(2)
C212 N211 C215 112.8(18)
C212 N211 Zn2 112.4(14)
C215 N211 Zn2 133.9(14)
N211 C212 C234 118.2(19)
N211 C212 S213 113.9(16)
C234 C212 S213 127.8(17)
C214 S213 C212 89.1(11)
C215 C214 S213 111.7(18)
C214 C215 N211 112(2)
C214 C215 C105 129(2)
N211 C215 C105 118.1(19)
C234 N221 C222 119(2)
C234 N221 Zn2 122.1(16)
C222 N221 Zn2 118.9(15)
N221 C222 C231 124(2)
N221 C222 C223 115(2)
C231 C222 C223 120(2)
N224 C223 C228 125(2)
N224 C223 C222 116.1(19)
C228 C223 C222 119(2)
C225 N224 C223 117.2(19)
C225 N224 Zn2 129.4(16)
C223 N224 Zn2 113.4(14)
N224 C225 C226 121(2)
C227 C226 C225 122(2)
C226 C227 C228 119(2)
C223 C228 C227 115(2)
C223 C228 C229 119(2)
C227 C228 C229 126(2)
C230 C229 C228 122(2)
C229 C230 C231 121(2)
C222 C231 C232 117(2)
C222 C231 C230 119(2)
C232 C231 C230 124(2)
C233 C232 C231 119(2)
C232 C233 C234 119(2)
N221 C234 C233 123(2)
N221 C234 C212 112(2)
C233 C234 C212 125(2)
C254 N241 C242 117(2)
C254 N241 Zn2 129.6(17)
C242 N241 Zn2 113.2(13)
N241 C242 C251 126(2)
N241 C242 C243 115.4(19)
C251 C242 C243 118(2)
N244 C243 C242 118(2)
N244 C243 C248 121.2(19)
C242 C243 C248 121(2)
C245 N244 C243 120(2)
C245 N244 Zn2 123.6(16)
C243 N244 Zn2 116.2(14)
N244 C245 C246 122(2)
N244 C245 C202 111(2)
C246 C245 C202 127(2)
C247 C246 C245 119(2)
C246 C247 C248 122(2)
C247 C248 C243 116(2)
C247 C248 C249 127(2)
C243 C248 C249 117(2)
C250 C249 C248 121(2)
C249 C250 C251 124(2)
C252 C251 C250 127(2)
C252 C251 C242 113(2)
C250 C251 C242 120(2)
C251 C252 C253 124(2)
C252 C253 C254 113(2)
N241 C254 C253 126(2)
O2 Cl1 O3 112.0(14)
O2 Cl1 O1 111.0(12)
O3 Cl1 O1 111.1(11)
O2 Cl1 O4 105.9(13)
O3 Cl1 O4 107.2(13)
O1 Cl1 O4 109.5(12)
O6 Cl2 O5 112.3(15)
O6 Cl2 O7 112.7(14)
O5 Cl2 O7 108.8(12)
O6 Cl2 O8 110.2(15)
O5 Cl2 O8 106.7(13)
O7 Cl2 O8 105.8(12)
O11 Cl3 O9 111.5(12)
O11 Cl3 O10 109.3(14)
O9 Cl3 O10 110.5(11)
O11 Cl3 O12 109.0(14)
O9 Cl3 O12 107.1(12)
O10 Cl3 O12 109.4(12)
O15 Cl4 O13 108.9(19)
O15 Cl4 O16 127(2)
O13 Cl4 O16 101.0(16)
O15 Cl4 O14 104.9(17)
O13 Cl4 O14 109.9(15)
O16 Cl4 O14 104.4(15)
N1 C2 C3 175(3)
N4 C5 C6 177(3)
N7 C8 C9 178(3)
N10 C11 C12 178(4)
N13 C14 C15 171(4)
N16 C17 C18 178(3)
N19 C20 C21 177(3)
N22 C23 C24 177(3)
N25 C26 C27 172(5)

loop_
_geom_bond_atom_site_label_1
_geom_bond_atom_site_label_2
_geom_bond_distance
Zn1 N124 2.043(18)
Zn1 N141 2.103(19)
Zn1 N121 2.182(18)
Zn1 N144 2.185(17)
Zn1 N111 2.215(19)
Zn1 N101 2.236(19)
Zn2 N244 2.043(19)
Zn2 N221 2.056(19)
Zn2 N201 2.184(17)
Zn2 N224 2.199(18)
Zn2 N241 2.204(17)
Zn2 N211 2.249(17)
N101 C102 1.31(3)
N101 C105 1.34(3)
C102 C125 1.51(3)
C102 S103 1.72(3)
S103 C104 1.70(2)
C104 C105 1.44(3)
C105 C215 1.42(3)
N111 C112 1.36(3)
N111 C115 1.40(3)
C112 C154 1.47(3)
C112 S113 1.70(2)
S113 C114 1.71(3)
C114 C115 1.35(3)
C115 C205 1.52(3)
N121 C122 1.33(3)
N121 C134 1.39(3)
C122 C131 1.43(3)
C122 C123 1.44(3)
C123 N124 1.35(3)
C123 C128 1.39(3)
N124 C125 1.40(3)
C125 C126 1.29(3)
C126 C127 1.42(3)
C127 C128 1.40(3)
C128 C129 1.45(3)
C129 C130 1.34(3)
C130 C131 1.38(3)
C131 C132 1.42(3)
C132 C133 1.35(3)
C133 C134 1.39(3)
N141 C154 1.30(3)
N141 C142 1.37(3)
C142 C151 1.37(3)
C142 C143 1.38(3)
C143 C148 1.38(3)
C143 N144 1.40(3)
N144 C145 1.30(3)
C145 C146 1.41(3)
C146 C147 1.36(3)
C147 C148 1.39(3)
C148 C149 1.42(3)
C149 C150 1.34(3)
C150 C151 1.46(3)
C151 C152 1.43(3)
C152 C153 1.34(3)
C153 C154 1.36(3)
N201 C202 1.34(3)
N201 C205 1.37(3)
C202 C245 1.46(3)
C202 S203 1.71(2)
S203 C204 1.69(3)
C204 C205 1.32(3)
N211 C212 1.29(3)
N211 C215 1.37(3)
C212 C234 1.47(3)
C212 S213 1.72(2)
S213 C214 1.69(2)
C214 C215 1.37(3)
N221 C234 1.32(3)
N221 C222 1.34(3)
C222 C231 1.40(3)
C222 C223 1.46(3)
C223 N224 1.34(3)
C223 C228 1.39(3)
N224 C225 1.33(3)
C225 C226 1.38(3)
C226 C227 1.31(3)
C227 C228 1.42(3)
C228 C229 1.48(3)
C229 C230 1.32(3)
C230 C231 1.43(3)
C231 C232 1.43(3)
C232 C233 1.40(3)
C233 C234 1.41(3)
N241 C254 1.28(3)
N241 C242 1.32(3)
C242 C251 1.43(3)
C242 C243 1.45(3)
C243 N244 1.34(3)
C243 C248 1.46(3)
N244 C245 1.32(3)
C245 C246 1.44(3)
C246 C247 1.34(3)
C247 C248 1.39(3)
C248 C249 1.48(3)
C249 C250 1.33(3)
C250 C251 1.41(3)
C251 C252 1.37(3)
C252 C253 1.40(3)
C253 C254 1.45(3)
Cl1 O2 1.33(2)
Cl1 O3 1.41(2)
Cl1 O1 1.420(17)
Cl1 O4 1.44(2)
Cl2 O6 1.34(3)
Cl2 O5 1.43(2)
Cl2 O7 1.431(18)
Cl2 O8 1.47(2)
Cl3 O11 1.38(2)
Cl3 O9 1.413(18)
Cl3 O10 1.418(19)
Cl3 O12 1.47(2)
Cl4 O15 1.25(3)
Cl4 O13 1.36(3)
Cl4 O16 1.44(3)
Cl4 O14 1.45(2)
N1 C2 1.12(3)
C2 C3 1.45(4)
N4 C5 1.13(3)
C5 C6 1.45(4)
N7 C8 1.18(3)
C8 C9 1.55(4)
N10 C11 1.14(3)
C11 C12 1.52(4)
N13 C14 1.18(4)
C14 C15 1.45(5)
N16 C17 1.08(3)
C17 C18 1.48(4)
N19 C20 1.14(3)
C20 C21 1.49(4)
N22 C23 1.20(4)
C23 C24 1.47(4)
N25 C26 1.21(4)
C26 C27 1.41(5)
